data_4105368
loop_
_publ_author_name
'K. C. Nicolaou'
'Ang Li'
'David J. Edmonds'
'G. Scott Tria'
'Shelby P. Ellery'

_publ_section_title
;
 Total Synthesis of Platensimycin and Related Natural Products
;
_journal_name_full 'Journal of the American Chemical Society'
_journal_page_first 16905
_journal_page_last 16918
_journal_paper_doi 10.1021/ja9068003
_journal_volume 131
_journal_year 2009
_chemical_formula_sum 'C21 H23 Br N2 O4 S'
_chemical_formula_weight 479.38
_chemical_name_systematic
; 
 ? 
;
_space_group_IT_number 19
_symmetry_cell_setting orthorhombic
_symmetry_space_group_name_Hall 'P 2ac 2ab'
_symmetry_space_group_name_H-M 'P 21 21 21'
_atom_sites_solution_hydrogens geom
_atom_sites_solution_primary direct
_atom_sites_solution_secondary difmap
_audit_creation_method SHELXL-97
_cell_angle_alpha 90.00
_cell_angle_beta 90.00
_cell_angle_gamma 90.00
_cell_formula_units_Z 4
_cell_length_a 5.2036(10)
_cell_length_b 13.466(3)
_cell_length_c 30.421(6)
_cell_measurement_reflns_used 4892
_cell_measurement_temperature 296(2)
_cell_measurement_theta_max 24.38
_cell_measurement_theta_min 2.51
_cell_volume 2131.7(8)
_computing_cell_refinement 'Bruker SAINT+'
_computing_data_collection 'Bruker SMART'
_computing_data_reduction 'Bruker SAINT+'
_computing_molecular_graphics 'Bruker SHELXTL'
_computing_publication_material 'Bruker SHELXTL'
_computing_structure_refinement 'SHELXL-97 (Sheldrick, 1997)'
_computing_structure_solution 'SHELXS-97 (Sheldrick, 1997)'
_diffrn_ambient_temperature 296(2)
_diffrn_measured_fraction_theta_full 0.998
_diffrn_measured_fraction_theta_max 0.998
_diffrn_measurement_device_type 'CCD area detector'
_diffrn_measurement_method 'phi and omega scans'
_diffrn_radiation_monochromator graphite
_diffrn_radiation_source 'fine-focus sealed tube'
_diffrn_radiation_type MoK\a
_diffrn_radiation_wavelength 0.71073
_diffrn_reflns_av_R_equivalents 0.0440
_diffrn_reflns_av_sigmaI/netI 0.0416
_diffrn_reflns_limit_h_max 6
_diffrn_reflns_limit_h_min -6
_diffrn_reflns_limit_k_max 16
_diffrn_reflns_limit_k_min -16
_diffrn_reflns_limit_l_max 36
_diffrn_reflns_limit_l_min -34
_diffrn_reflns_number 15344
_diffrn_reflns_theta_full 25.00
_diffrn_reflns_theta_max 25.00
_diffrn_reflns_theta_min 1.65
_diffrn_standards_decay_% 1
_exptl_absorpt_coefficient_mu 2.056
_exptl_absorpt_correction_T_max 0.9600
_exptl_absorpt_correction_T_min 0.6605
_exptl_absorpt_correction_type multi-scan
_exptl_absorpt_process_details 'SADABS (Sheldrick, 1999)'
_exptl_crystal_colour Colorless
_exptl_crystal_density_diffrn 1.494
_exptl_crystal_density_meas 0
_exptl_crystal_description Needle
_exptl_crystal_F_000 984
_exptl_crystal_size_max 0.22
_exptl_crystal_size_mid 0.04
_exptl_crystal_size_min 0.02
_refine_diff_density_max 0.307
_refine_diff_density_min -0.189
_refine_diff_density_rms 0.048
_refine_ls_abs_structure_details 'Flack H D (1983), Acta Cryst. A39, 876-881'
_refine_ls_abs_structure_Flack 0.010(14)
_refine_ls_extinction_method none
_refine_ls_goodness_of_fit_ref 1.071
_refine_ls_hydrogen_treatment constr
_refine_ls_matrix_type full
_refine_ls_number_parameters 263
_refine_ls_number_reflns 3748
_refine_ls_number_restraints 0
_refine_ls_restrained_S_all 1.071
_refine_ls_R_factor_all 0.0784
_refine_ls_R_factor_gt 0.0553
_refine_ls_shift/su_max 0.051
_refine_ls_shift/su_mean 0.006
_refine_ls_structure_factor_coef Fsqd
_refine_ls_weighting_details 'calc w=1/[\s^2^(Fo^2^)+(0.0500P)^2^+0.5000P] where P=(Fo^2^+2Fc^2^)/3'
_refine_ls_weighting_scheme calc
_refine_ls_wR_factor_gt 0.1078
_refine_ls_wR_factor_ref 0.1165
_reflns_number_gt 2819
_reflns_number_total 3748
_reflns_threshold_expression >2sigma(I)
_cod_data_source_file ja9068003_si_003.cif
_cod_data_source_block anig
_cod_original_cell_volume 2131.7(7)
_cod_database_code 4105368

loop_
_symmetry_equiv_pos_as_xyz
'x, y, z'
'-x+1/2, -y, z+1/2'
'-x, y+1/2, -z+1/2'
'x+1/2, -y+1/2, -z'

loop_
_atom_site_label
_atom_site_type_symbol
_atom_site_fract_x
_atom_site_fract_y
_atom_site_fract_z
_atom_site_U_iso_or_equiv
_atom_site_adp_type
_atom_site_occupancy
_atom_site_symmetry_multiplicity
_atom_site_calc_flag
_atom_site_refinement_flags
Br1 Br 0.23396(18) -0.07246(5) 0.23823(2) 0.1259(4) Uani 1 1 d .
S1 S -0.1630(2) 0.61194(9) 0.56374(4) 0.0544(3) Uani 1 1 d .
O1 O -0.2497(6) 0.6773(2) 0.53003(10) 0.0652(9) Uani 1 1 d .
O2 O -0.3416(6) 0.5630(2) 0.59187(10) 0.0684(9) Uani 1 1 d .
O3 O 0.2828(6) 0.4270(2) 0.39089(9) 0.0590(8) Uani 1 1 d .
O4 O 0.5948(6) 0.3257(2) 0.36540(11) 0.0649(9) Uani 1 1 d .
N1 N -0.0057(7) 0.5242(3) 0.53913(12) 0.0526(9) Uani 1 1 d .
N2 N 0.1737(7) 0.2979(3) 0.35058(12) 0.0593(10) Uani 1 1 d .
H2 H 0.0214 0.3205 0.3551 0.071 Uiso 1 1 calc R
C1 C 0.4037(10) 0.7795(4) 0.64923(19) 0.0658(14) Uani 1 1 d .
C2 C 0.2569(12) 0.7028(4) 0.66623(16) 0.0761(16) Uani 1 1 d .
H2A H 0.2782 0.6851 0.6956 0.091 Uiso 1 1 calc R
C3 C 0.0823(10) 0.6525(4) 0.64138(16) 0.0634(14) Uani 1 1 d .
H3 H -0.0162 0.6020 0.6537 0.076 Uiso 1 1 calc R
C4 C 0.0539(8) 0.6777(3) 0.59746(14) 0.0493(11) Uani 1 1 d .
C5 C 0.1995(10) 0.7533(3) 0.57908(15) 0.0606(12) Uani 1 1 d .
H5 H 0.1808 0.7705 0.5496 0.073 Uiso 1 1 calc R
C6 C 0.3728(10) 0.8024(4) 0.60563(18) 0.0691(14) Uani 1 1 d .
H6 H 0.4722 0.8528 0.5935 0.083 Uiso 1 1 calc R
C7 C 0.5975(12) 0.8349(5) 0.6767(2) 0.101(2) Uani 1 1 d .
H7A H 0.5369 0.9012 0.6820 0.121 Uiso 1 1 calc R
H7B H 0.7587 0.8376 0.6614 0.121 Uiso 1 1 calc R
H7C H 0.6204 0.8013 0.7043 0.121 Uiso 1 1 calc R
C8 C 0.1717(9) 0.5468(3) 0.50233(14) 0.0540(11) Uani 1 1 d .
H8A H 0.3148 0.5874 0.5120 0.065 Uiso 1 1 calc R
H8B H 0.0833 0.5801 0.4784 0.065 Uiso 1 1 calc R
C9 C 0.2604(9) 0.4435(3) 0.48885(14) 0.0546(11) Uani 1 1 d .
H9 H 0.1216 0.4137 0.4716 0.065 Uiso 1 1 calc R
C10 C 0.2714(9) 0.3889(3) 0.53215(15) 0.0589(12) Uani 1 1 d .
C11 C 0.1016(9) 0.4403(4) 0.56421(17) 0.0673(13) Uani 1 1 d .
H11A H -0.0337 0.3965 0.5744 0.081 Uiso 1 1 calc R
H11B H 0.1990 0.4637 0.5893 0.081 Uiso 1 1 calc R
C12 C 0.4090(12) 0.3094(4) 0.54152(19) 0.0827(17) Uani 1 1 d .
H12A H 0.4033 0.2823 0.5696 0.099 Uiso 1 1 calc R
H12B H 0.5118 0.2805 0.5200 0.099 Uiso 1 1 calc R
C13 C 0.4999(9) 0.4401(4) 0.46106(16) 0.0634(13) Uani 1 1 d .
H13A H 0.6349 0.4763 0.4761 0.076 Uiso 1 1 calc R
H13B H 0.5550 0.3715 0.4586 0.076 Uiso 1 1 calc R
C14 C 0.4711(10) 0.4824(4) 0.41550(17) 0.0664(14) Uani 1 1 d .
H14A H 0.4183 0.5514 0.4174 0.080 Uiso 1 1 calc R
H14B H 0.6352 0.4800 0.4004 0.080 Uiso 1 1 calc R
C15 C 0.3712(9) 0.3489(3) 0.36855(14) 0.0499(11) Uani 1 1 d .
C16 C 0.1955(9) 0.2106(3) 0.32500(14) 0.0513(11) Uani 1 1 d .
C17 C 0.0309(16) 0.1373(5) 0.3299(2) 0.130(3) Uani 1 1 d .
H17 H -0.0986 0.1431 0.3509 0.157 Uiso 1 1 calc R
C18 C 0.0454(18) 0.0516(5) 0.3048(3) 0.138(3) Uani 1 1 d .
H18 H -0.0719 0.0006 0.3094 0.165 Uiso 1 1 calc R
C19 C 0.2244(12) 0.0420(4) 0.27428(16) 0.0725(14) Uani 1 1 d .
C20 C 0.3881(14) 0.1125(6) 0.2690(3) 0.137(3) Uani 1 1 d .
H20 H 0.5172 0.1058 0.2480 0.164 Uiso 1 1 calc R
C21 C 0.3748(15) 0.1989(6) 0.2942(2) 0.131(3) Uani 1 1 d .
H21 H 0.4935 0.2494 0.2893 0.158 Uiso 1 1 calc R

loop_
_atom_site_aniso_label
_atom_site_aniso_U_11
_atom_site_aniso_U_22
_atom_site_aniso_U_33
_atom_site_aniso_U_23
_atom_site_aniso_U_13
_atom_site_aniso_U_12
Br1 0.1671(8) 0.0954(5) 0.1153(6) -0.0432(4) -0.0115(6) 0.0285(5)
S1 0.0361(5) 0.0678(7) 0.0593(7) -0.0044(6) -0.0015(6) 0.0036(6)
O1 0.0475(19) 0.085(2) 0.0633(19) 0.0035(16) -0.0060(17) 0.0185(18)
O2 0.0466(18) 0.083(2) 0.076(2) -0.0074(18) 0.0110(17) -0.0084(19)
O3 0.0477(18) 0.0659(19) 0.0635(18) -0.0098(16) 0.0034(16) 0.0025(18)
O4 0.043(2) 0.076(2) 0.076(2) -0.0181(18) 0.0028(16) 0.0022(16)
N1 0.045(2) 0.058(2) 0.055(2) -0.0053(19) -0.0057(19) -0.0041(18)
N2 0.043(2) 0.070(2) 0.065(2) -0.013(2) 0.003(2) 0.003(2)
C1 0.058(3) 0.066(3) 0.074(4) -0.029(3) -0.007(3) 0.004(3)
C2 0.090(4) 0.082(4) 0.055(3) -0.012(3) -0.010(3) 0.010(4)
C3 0.071(3) 0.072(3) 0.047(3) 0.002(3) 0.000(3) -0.003(3)
C4 0.041(2) 0.056(3) 0.052(3) -0.011(2) 0.005(2) 0.008(2)
C5 0.056(3) 0.066(3) 0.059(3) -0.002(2) 0.003(3) 0.009(3)
C6 0.067(3) 0.062(3) 0.079(4) -0.011(3) 0.009(3) -0.002(3)
C7 0.081(4) 0.110(5) 0.111(5) -0.040(4) -0.022(4) -0.006(4)
C8 0.048(3) 0.058(3) 0.056(3) -0.002(2) -0.005(2) 0.000(2)
C9 0.042(3) 0.062(3) 0.059(3) -0.016(2) -0.008(2) 0.007(2)
C10 0.060(3) 0.052(3) 0.065(3) -0.009(2) -0.005(3) -0.008(3)
C11 0.061(3) 0.069(3) 0.072(3) 0.000(3) -0.008(3) -0.002(3)
C12 0.105(5) 0.069(4) 0.074(4) -0.007(3) -0.001(3) 0.011(3)
C13 0.042(3) 0.072(3) 0.076(3) -0.026(3) -0.004(2) 0.005(2)
C14 0.048(3) 0.068(3) 0.084(4) -0.010(3) 0.014(3) -0.002(3)
C15 0.041(3) 0.059(3) 0.049(3) 0.001(2) -0.001(2) 0.003(2)
C16 0.042(3) 0.063(3) 0.048(3) 0.004(2) 0.002(2) 0.006(2)
C17 0.162(7) 0.099(5) 0.131(6) -0.043(5) 0.088(6) -0.051(5)
C18 0.182(9) 0.079(5) 0.152(7) -0.035(5) 0.072(7) -0.049(5)
C19 0.087(4) 0.069(3) 0.061(3) -0.014(2) -0.001(3) 0.016(3)
C20 0.114(5) 0.163(7) 0.133(6) -0.088(6) 0.070(5) -0.064(6)
C21 0.128(6) 0.140(6) 0.126(6) -0.066(5) 0.069(5) -0.082(5)

loop_
_atom_type_symbol
_atom_type_description
_atom_type_scat_dispersion_real
_atom_type_scat_dispersion_imag
_atom_type_scat_source
C C 0.0033 0.0016 'International Tables Vol C Tables 4.2.6.8 and 6.1.1.4'
H H 0.0000 0.0000 'International Tables Vol C Tables 4.2.6.8 and 6.1.1.4'
N N 0.0061 0.0033 'International Tables Vol C Tables 4.2.6.8 and 6.1.1.4'
O O 0.0106 0.0060 'International Tables Vol C Tables 4.2.6.8 and 6.1.1.4'
S S 0.1246 0.1234 'International Tables Vol C Tables 4.2.6.8 and 6.1.1.4'
Br Br -0.2901 2.4595 'International Tables Vol C Tables 4.2.6.8 and 6.1.1.4'

loop_
_geom_angle_atom_site_label_1
_geom_angle_atom_site_label_2
_geom_angle_atom_site_label_3
_geom_angle
O1 S1 O2 120.8(2)
O1 S1 N1 106.1(2)
O2 S1 N1 105.6(2)
O1 S1 C4 108.1(2)
O2 S1 C4 107.5(2)
N1 S1 C4 108.2(2)
C15 O3 C14 116.0(4)
C11 N1 C8 108.2(4)
C11 N1 S1 120.8(3)
C8 N1 S1 120.9(3)
C15 N2 C16 125.7(4)
C6 C1 C2 117.6(5)
C6 C1 C7 120.3(6)
C2 C1 C7 122.1(6)
C3 C2 C1 122.1(5)
C2 C3 C4 118.9(5)
C5 C4 C3 120.7(4)
C5 C4 S1 118.9(4)
C3 C4 S1 120.4(4)
C6 C5 C4 118.2(5)
C1 C6 C5 122.4(5)
N1 C8 C9 101.8(3)
C10 C9 C13 116.3(4)
C10 C9 C8 102.8(3)
C13 C9 C8 115.5(4)
C12 C10 C11 124.0(5)
C12 C10 C9 127.2(5)
C11 C10 C9 108.8(4)
N1 C11 C10 104.1(4)
C14 C13 C9 115.0(4)
O3 C14 C13 110.5(4)
O4 C15 O3 125.2(4)
O4 C15 N2 124.6(4)
O3 C15 N2 110.2(4)
C17 C16 C21 116.6(5)
C17 C16 N2 120.6(5)
C21 C16 N2 122.8(5)
C16 C17 C18 121.7(6)
C19 C18 C17 120.5(6)
C20 C19 C18 118.9(5)
C20 C19 Br1 120.7(5)
C18 C19 Br1 120.4(5)
C19 C20 C21 120.9(6)
C16 C21 C20 121.3(6)

loop_
_geom_bond_atom_site_label_1
_geom_bond_atom_site_label_2
_geom_bond_distance
Br1 C19 1.892(5)
S1 O1 1.425(3)
S1 O2 1.425(3)
S1 N1 1.621(4)
S1 C4 1.763(5)
O3 C15 1.334(5)
O3 C14 1.441(6)
O4 C15 1.208(5)
N1 C11 1.473(6)
N1 C8 1.483(5)
N2 C15 1.352(5)
N2 C16 1.414(5)
C1 C6 1.371(7)
C1 C2 1.385(7)
C1 C7 1.508(7)
C2 C3 1.363(7)
C3 C4 1.387(6)
C4 C5 1.387(6)
C5 C6 1.379(7)
C8 C9 1.521(6)
C9 C10 1.510(6)
C9 C13 1.507(6)
C10 C12 1.319(7)
C10 C11 1.487(7)
C13 C14 1.506(7)
C16 C17 1.315(7)
C16 C21 1.333(7)
C17 C18 1.387(9)
C18 C19 1.321(8)
C19 C20 1.285(8)
C20 C21 1.395(9)

loop_
_geom_torsion_atom_site_label_1
_geom_torsion_atom_site_label_2
_geom_torsion_atom_site_label_3
_geom_torsion_atom_site_label_4
_geom_torsion
O1 S1 N1 C11 -177.1(3)
O2 S1 N1 C11 -47.8(4)
C4 S1 N1 C11 67.1(4)
O1 S1 N1 C8 41.7(4)
O2 S1 N1 C8 171.0(3)
C4 S1 N1 C8 -74.2(4)
C6 C1 C2 C3 -1.5(8)
C7 C1 C2 C3 -179.8(5)
C1 C2 C3 C4 1.1(8)
C2 C3 C4 C5 -0.4(7)
C2 C3 C4 S1 178.1(4)
O1 S1 C4 C5 -29.9(4)
O2 S1 C4 C5 -161.7(3)
N1 S1 C4 C5 84.7(4)
O1 S1 C4 C3 151.6(4)
O2 S1 C4 C3 19.8(4)
N1 S1 C4 C3 -93.8(4)
C3 C4 C5 C6 0.1(7)
S1 C4 C5 C6 -178.4(3)
C2 C1 C6 C5 1.2(7)
C7 C1 C6 C5 179.5(5)
C4 C5 C6 C1 -0.5(7)
C11 N1 C8 C9 37.2(4)
S1 N1 C8 C9 -177.3(3)
N1 C8 C9 C10 -35.1(4)
N1 C8 C9 C13 -162.9(4)
C13 C9 C10 C12 -29.6(7)
C8 C9 C10 C12 -156.8(5)
C13 C9 C10 C11 149.5(4)
C8 C9 C10 C11 22.2(5)
C8 N1 C11 C10 -23.5(5)
S1 N1 C11 C10 -169.0(3)
C12 C10 C11 N1 179.1(5)
C9 C10 C11 N1 0.0(5)
C10 C9 C13 C14 171.6(4)
C8 C9 C13 C14 -67.7(5)
C15 O3 C14 C13 -88.8(4)
C9 C13 C14 O3 -61.7(5)
C14 O3 C15 O4 -4.8(6)
C14 O3 C15 N2 174.0(4)
C16 N2 C15 O4 -0.7(7)
C16 N2 C15 O3 -179.5(4)
C15 N2 C16 C17 139.7(6)
C15 N2 C16 C21 -42.4(8)
C21 C16 C17 C18 0.9(12)
N2 C16 C17 C18 178.9(7)
C16 C17 C18 C19 -1.2(14)
C17 C18 C19 C20 1.4(13)
C17 C18 C19 Br1 -177.2(7)
C18 C19 C20 C21 -1.4(13)
Br1 C19 C20 C21 177.2(7)
C17 C16 C21 C20 -0.9(12)
N2 C16 C21 C20 -178.8(7)
C19 C20 C21 C16 1.2(14)
